data_7201505
loop_
_publ_author_name
'Wang, Xiu-Li'
'Bi, Yan-Feng'
'Liu, Guo-Cheng'
'Lin, Hong-Yan'
'Hu, Tong-Liang'
'Bu, Xian-He'

_publ_section_title
;
 Zn(ii) coordination architectures with mixed ligands of
 dipyrido[3,2-d&#x2009;&#x2236;&#x2009;2&#x2032;,3&#x2032;-f]quinoxaline/2,3-di-2-pyridylquinoxaline
 and benzenedicarboxylate: syntheses, crystal structures, and
 photoluminescence properties
;
_journal_issue 3
_journal_name_full CrystEngComm
_journal_page_first 349
_journal_paper_doi 10.1039/b706071h
_journal_volume 10
_journal_year 2008
_chemical_formula_sum 'C44 H28 N8 O10 Zn2'
_chemical_formula_weight 959.52
_chemical_name_systematic
;
?
;
_space_group_IT_number 15
_symmetry_cell_setting monoclinic
_symmetry_space_group_name_Hall '-C 2yc'
_symmetry_space_group_name_H-M 'C 1 2/c 1'
_atom_sites_solution_hydrogens geom
_atom_sites_solution_primary direct
_atom_sites_solution_secondary difmap
_audit_creation_method SHELXL-97
_cell_angle_alpha 90.00
_cell_angle_beta 104.350(4)
_cell_angle_gamma 90.00
_cell_formula_units_Z 8
_cell_length_a 18.881(5)
_cell_length_b 14.216(4)
_cell_length_c 30.413(8)
_cell_measurement_reflns_used 2768
_cell_measurement_temperature 293(2)
_cell_measurement_theta_max 27.76
_cell_measurement_theta_min 1.81
_cell_volume 7909(4)
_computing_structure_refinement 'SHELXL-97 (Sheldrick, 1997)'
_computing_structure_solution 'SHELXS-97 (Sheldrick, 1990)'
_diffrn_ambient_temperature 293(2)
_diffrn_measured_fraction_theta_full 0.991
_diffrn_measured_fraction_theta_max 0.991
_diffrn_measurement_device_type 'Bruker Smart 1000 CCD'
_diffrn_measurement_method '\w scans'
_diffrn_radiation_monochromator graphite
_diffrn_radiation_source 'fine-focus sealed tube'
_diffrn_radiation_type MoK\a
_diffrn_radiation_wavelength 0.71073
_diffrn_reflns_av_R_equivalents 0.0546
_diffrn_reflns_av_sigmaI/netI 0.0784
_diffrn_reflns_limit_h_max 22
_diffrn_reflns_limit_h_min -24
_diffrn_reflns_limit_k_max 18
_diffrn_reflns_limit_k_min -14
_diffrn_reflns_limit_l_max 39
_diffrn_reflns_limit_l_min -39
_diffrn_reflns_number 23942
_diffrn_reflns_theta_full 27.76
_diffrn_reflns_theta_max 27.76
_diffrn_reflns_theta_min 1.81
_diffrn_standards_decay_% 0
_diffrn_standards_interval_count 0
_diffrn_standards_number 0
_exptl_absorpt_coefficient_mu 1.287
_exptl_absorpt_correction_T_max 0.824
_exptl_absorpt_correction_T_min 0.757
_exptl_absorpt_correction_type multi-scan
_exptl_crystal_colour yellow
_exptl_crystal_density_diffrn 1.612
_exptl_crystal_density_method 'not measured'
_exptl_crystal_description block
_exptl_crystal_F_000 3904.0
_exptl_crystal_size_max 0.32
_exptl_crystal_size_mid 0.18
_exptl_crystal_size_min 0.15
_refine_diff_density_max 0.361
_refine_diff_density_min -0.342
_refine_diff_density_rms 0.070
_refine_ls_extinction_method none
_refine_ls_goodness_of_fit_ref 0.987
_refine_ls_hydrogen_treatment mixed
_refine_ls_matrix_type full
_refine_ls_number_parameters 593
_refine_ls_number_reflns 9262
_refine_ls_number_restraints 0
_refine_ls_restrained_S_all 0.987
_refine_ls_R_factor_all 0.1003
_refine_ls_R_factor_gt 0.0448
_refine_ls_shift/su_max 0.003
_refine_ls_shift/su_mean 0.000
_refine_ls_structure_factor_coef Fsqd
_refine_ls_weighting_details 'calc w=1/[\s^2^(Fo^2^)+(0.0300P)^2^+0.0000P] where P=(Fo^2^+2Fc^2^)/3'
_refine_ls_weighting_scheme calc
_refine_ls_wR_factor_gt 0.0803
_refine_ls_wR_factor_ref 0.0964
_reflns_number_gt 5266
_reflns_number_total 9262
_reflns_threshold_expression >2sigma(I)
_cod_data_source_file b706071h.txt
_cod_data_source_block zn3
_cod_original_cell_volume 7909(3)
_cod_original_sg_symbol_H-M 'C 2/c'
_cod_original_formula_sum 'C44 H28 N8 O10 Zn2 '
_cod_database_code 7201505

loop_
_symmetry_equiv_pos_as_xyz
'x, y, z'
'-x, y, -z+1/2'
'x+1/2, y+1/2, z'
'-x+1/2, y+1/2, -z+1/2'
'-x, -y, -z'
'x, -y, z-1/2'
'-x+1/2, -y+1/2, -z'
'x+1/2, -y+1/2, z-1/2'

loop_
_atom_site_label
_atom_site_type_symbol
_atom_site_fract_x
_atom_site_fract_y
_atom_site_fract_z
_atom_site_U_iso_or_equiv
_atom_site_adp_type
_atom_site_occupancy
_atom_site_symmetry_multiplicity
_atom_site_calc_flag
_atom_site_refinement_flags
_atom_site_disorder_assembly
_atom_site_disorder_group
Zn1 Zn 0.205809(19) 0.92089(3) -0.059431(12) 0.03584(11) Uani 1 1 d . . .
N1 N 0.14865(13) 0.88411(18) -0.01023(8) 0.0338(6) Uani 1 1 d . . .
O7 O 0.18197(12) 0.11184(17) -0.16995(8) 0.0570(7) Uani 1 1 d . . .
C11 C 0.1505(2) 1.2201(3) -0.04325(13) 0.0594(10) Uani 1 1 d . . .
H11A H 0.1581 1.2778 -0.0557 0.071 Uiso 1 1 calc R . .
Zn2 Zn 0.29050(2) 0.18857(3) -0.185413(12) 0.03804(11) Uani 1 1 d . . .
N2 N 0.16721(13) 1.05483(18) -0.04165(8) 0.0369(6) Uani 1 1 d . . .
O2 O 0.31544(11) 1.01351(16) -0.07605(7) 0.0537(6) Uani 1 1 d . . .
C26 C 0.41535(17) 0.1716(3) -0.28540(11) 0.0492(9) Uani 1 1 d . . .
O3 O 0.23843(13) 0.80905(16) -0.14305(8) 0.0571(7) Uani 1 1 d . . .
N3 N 0.02758(15) 1.0153(2) 0.09710(9) 0.0501(8) Uani 1 1 d . . .
C40 C 0.04788(19) 0.1241(3) -0.27726(12) 0.0567(10) Uani 1 1 d . . .
H40A H 0.0801 0.1241 -0.2960 0.068 Uiso 1 1 calc R . .
O5 O 0.15946(13) 0.9498(2) -0.12722(8) 0.0447(6) Uani 1 1 d . . .
N4 N 0.03901(15) 1.1946(2) 0.06033(9) 0.0511(8) Uani 1 1 d . . .
C42 C 0.02631(19) 0.1222(3) -0.20364(11) 0.0553(10) Uani 1 1 d . . .
H42A H 0.0437 0.1184 -0.1723 0.066 Uiso 1 1 calc R . .
O10 O 0.26845(14) 0.30601(16) -0.09856(8) 0.0598(7) Uani 1 1 d . . .
N5 N 0.35538(14) 0.2281(2) -0.22914(9) 0.0431(7) Uani 1 1 d . . .
C36 C 0.37846(16) 0.1568(2) -0.25162(10) 0.0389(8) Uani 1 1 d . . .
O8 O 0.34267(14) 0.1646(2) -0.12004(9) 0.0491(7) Uani 1 1 d . . .
N6 N 0.32717(13) 0.05379(18) -0.20583(8) 0.0374(6) Uani 1 1 d . . .
C6 C 0.00270(19) 1.0927(3) 0.11237(12) 0.0576(10) Uani 1 1 d . . .
H6A H -0.0195 1.0878 0.1364 0.069 Uiso 1 1 calc R . .
N7 N 0.47544(18) 0.1079(3) -0.33928(11) 0.0803(12) Uani 1 1 d . . .
O9 O 0.27723(13) 0.32623(15) -0.16981(7) 0.0520(6) Uani 1 1 d . . .
C33 C 0.33074(19) -0.1123(2) -0.21342(13) 0.0548(10) Uani 1 1 d . . .
H33A H 0.3190 -0.1712 -0.2040 0.066 Uiso 1 1 calc R . .
N8 N 0.44174(18) -0.0762(3) -0.31639(11) 0.0781(11) Uani 1 1 d . . .
O6 O 0.19312(12) 0.17478(16) -0.23362(9) 0.0569(7) Uani 1 1 d . . .
C31 C 0.38427(17) -0.0154(3) -0.26030(11) 0.0432(8) Uani 1 1 d . . .
O4 O 0.20632(12) 0.78358(15) -0.07869(7) 0.0473(6) Uani 1 1 d . . .
C9 C 0.10229(16) 1.1287(2) 0.00828(10) 0.0368(8) Uani 1 1 d . . .
O1 O 0.30914(11) 0.92305(15) -0.01931(7) 0.0449(6) Uani 1 1 d . . .
C7 C 0.0085(2) 1.1804(3) 0.09401(13) 0.0602(11) Uani 1 1 d . . .
H7A H -0.0102 1.2320 0.1062 0.072 Uiso 1 1 calc R . .
C5 C 0.05933(16) 1.0284(2) 0.06248(10) 0.0374(8) Uani 1 1 d . . .
C14 C 0.12093(15) 0.9573(2) 0.00867(10) 0.0320(7) Uani 1 1 d . . .
C20 C 0.26243(16) 0.6179(2) -0.15418(10) 0.0381(8) Uani 1 1 d . . .
H20A H 0.2748 0.6594 -0.1747 0.046 Uiso 1 1 calc R . .
C8 C 0.06573(16) 1.1169(2) 0.04441(11) 0.0397(8) Uani 1 1 d . . .
C35 C 0.36301(16) 0.0617(2) -0.23880(10) 0.0360(8) Uani 1 1 d . . .
C15 C 0.23461(15) 0.6526(2) -0.11894(10) 0.0339(7) Uani 1 1 d . . .
C21 C 0.22601(16) 0.7560(2) -0.11345(11) 0.0380(8) Uani 1 1 d . . .
C44 C 0.15485(19) 0.1369(2) -0.21003(13) 0.0460(9) Uani 1 1 d . . .
C34 C 0.31212(18) -0.0319(2) -0.19335(11) 0.0467(9) Uani 1 1 d . . .
H34A H 0.2881 -0.0381 -0.1702 0.056 Uiso 1 1 calc R . .
C18 C 0.25427(16) 0.4592(2) -0.12864(10) 0.0354(7) Uani 1 1 d . . .
C19 C 0.27171(17) 0.5224(2) -0.15886(10) 0.0409(8) Uani 1 1 d . . .
H19A H 0.2899 0.5003 -0.1827 0.049 Uiso 1 1 calc R . .
C39 C 0.46207(16) 0.9305(2) 0.01587(10) 0.0393(8) Uani 1 1 d . . .
H39A H 0.4368 0.8837 0.0270 0.047 Uiso 1 1 calc R . .
C38 C 0.46358(16) 1.0594(2) -0.03368(10) 0.0383(8) Uani 1 1 d . . .
H38A H 0.4393 1.1003 -0.0563 0.046 Uiso 1 1 calc R . .
C12 C 0.17668(19) 1.1390(2) -0.05818(12) 0.0493(9) Uani 1 1 d . . .
H12A H 0.2020 1.1433 -0.0807 0.059 Uiso 1 1 calc R . .
C1 C 0.14289(17) 0.7987(2) 0.00623(11) 0.0413(8) Uani 1 1 d . . .
H1A H 0.1617 0.7479 -0.0065 0.050 Uiso 1 1 calc R . .
C16 C 0.21586(17) 0.5887(2) -0.08907(10) 0.0412(8) Uani 1 1 d . . .
H16A H 0.1961 0.6103 -0.0658 0.049 Uiso 1 1 calc R . .
C13 C 0.13037(15) 1.0500(2) -0.00880(10) 0.0317(7) Uani 1 1 d . . .
C23 C 0.36940(19) 0.3157(3) -0.23991(12) 0.0553(10) Uani 1 1 d . . .
H23A H 0.3539 0.3652 -0.2246 0.066 Uiso 1 1 calc R . .
C22 C 0.26692(17) 0.3556(2) -0.13250(12) 0.0418(8) Uani 1 1 d . . .
C41 C 0.07504(18) 0.1260(2) -0.23074(11) 0.0429(8) Uani 1 1 d . . .
C37 C 0.42475(16) 0.9894(2) -0.01841(10) 0.0307(7) Uani 1 1 d . . .
C43 C 0.34487(16) 0.9755(2) -0.03956(11) 0.0348(7) Uani 1 1 d . . .
C4 C 0.08725(16) 0.9459(2) 0.04402(10) 0.0357(8) Uani 1 1 d . . .
C28 C 0.4950(3) 0.0322(5) -0.35809(15) 0.0974(19) Uani 1 1 d . . .
H28A H 0.5221 0.0398 -0.3796 0.117 Uiso 1 1 calc R . .
C29 C 0.4778(3) -0.0575(5) -0.34780(16) 0.0983(19) Uani 1 1 d . . .
H29A H 0.4919 -0.1074 -0.3635 0.118 Uiso 1 1 calc R . .
C24 C 0.4059(2) 0.3361(3) -0.27271(14) 0.0714(13) Uani 1 1 d . . .
H24A H 0.4150 0.3982 -0.2791 0.086 Uiso 1 1 calc R . .
C32 C 0.36649(19) -0.1051(3) -0.24721(13) 0.0559(10) Uani 1 1 d . . .
H32A H 0.3788 -0.1587 -0.2612 0.067 Uiso 1 1 calc R . .
C30 C 0.42221(18) -0.0001(3) -0.29592(11) 0.0533(10) Uani 1 1 d . . .
C10 C 0.1132(2) 1.2158(2) -0.01006(12) 0.0549(10) Uani 1 1 d . . .
H10A H 0.0953 1.2704 0.0002 0.066 Uiso 1 1 calc R . .
C25 C 0.4284(2) 0.2648(3) -0.29567(13) 0.0651(12) Uani 1 1 d . . .
H25A H 0.4524 0.2779 -0.3182 0.078 Uiso 1 1 calc R . .
C17 C 0.22642(17) 0.4935(2) -0.09373(10) 0.0411(8) Uani 1 1 d . . .
H17A H 0.2146 0.4517 -0.0731 0.049 Uiso 1 1 calc R . .
C2 C 0.11042(18) 0.7820(2) 0.04120(11) 0.0454(9) Uani 1 1 d . . .
H2A H 0.1077 0.7210 0.0517 0.054 Uiso 1 1 calc R . .
C27 C 0.43789(18) 0.0912(3) -0.30761(11) 0.0543(10) Uani 1 1 d . . .
C3 C 0.08220(17) 0.8549(2) 0.06040(10) 0.0426(8) Uani 1 1 d . . .
H3A H 0.0599 0.8443 0.0840 0.051 Uiso 1 1 calc R . .
H8B H 0.3204(19) 0.207(3) -0.1077(12) 0.065(14) Uiso 1 1 d . . .
H5B H 0.190(2) 0.904(3) -0.1367(14) 0.110(17) Uiso 1 1 d . . .
H5A H 0.1648(17) 0.997(2) -0.1382(10) 0.039(12) Uiso 1 1 d . . .
H8A H 0.335(2) 0.112(3) -0.1102(13) 0.084(17) Uiso 1 1 d . . .

loop_
_atom_site_aniso_label
_atom_site_aniso_U_11
_atom_site_aniso_U_22
_atom_site_aniso_U_33
_atom_site_aniso_U_23
_atom_site_aniso_U_13
_atom_site_aniso_U_12
Zn1 0.0332(2) 0.0367(2) 0.0376(2) -0.00471(18) 0.00875(16) 0.00117(17)
N1 0.0336(15) 0.0308(16) 0.0363(14) -0.0018(12) 0.0074(12) -0.0006(12)
O7 0.0445(15) 0.0578(17) 0.0597(16) -0.0010(14) -0.0043(13) 0.0063(12)
C11 0.080(3) 0.036(2) 0.074(3) 0.009(2) 0.042(2) 0.003(2)
Zn2 0.0383(2) 0.0349(2) 0.0389(2) 0.00049(18) 0.00573(17) 0.00143(17)
N2 0.0387(16) 0.0368(17) 0.0380(15) 0.0027(13) 0.0146(13) -0.0009(12)
O2 0.0402(14) 0.0602(17) 0.0510(15) 0.0156(13) -0.0067(12) -0.0037(11)
C26 0.033(2) 0.075(3) 0.038(2) 0.012(2) 0.0063(16) -0.0073(18)
O3 0.0813(19) 0.0372(15) 0.0671(17) 0.0019(13) 0.0457(15) 0.0032(13)
N3 0.0477(18) 0.058(2) 0.0509(18) -0.0071(16) 0.0245(15) -0.0037(15)
C40 0.041(2) 0.074(3) 0.056(2) 0.004(2) 0.0130(19) -0.0019(19)
O5 0.0474(16) 0.0432(17) 0.0427(15) -0.0009(14) 0.0094(12) 0.0043(13)
N4 0.0555(19) 0.050(2) 0.0532(18) -0.0112(15) 0.0226(16) 0.0029(15)
C42 0.043(2) 0.076(3) 0.042(2) -0.005(2) 0.0025(18) 0.0009(19)
O10 0.094(2) 0.0373(15) 0.0527(15) 0.0073(13) 0.0274(14) 0.0060(13)
N5 0.0403(17) 0.0380(17) 0.0480(17) 0.0095(15) 0.0050(14) -0.0034(13)
C36 0.0289(18) 0.051(2) 0.0335(18) 0.0079(17) 0.0021(15) -0.0054(15)
O8 0.0533(17) 0.0409(17) 0.0457(15) 0.0040(14) -0.0014(12) 0.0029(14)
N6 0.0326(15) 0.0360(17) 0.0449(16) 0.0015(13) 0.0120(13) -0.0015(12)
C6 0.055(2) 0.073(3) 0.055(2) -0.016(2) 0.033(2) -0.002(2)
N7 0.053(2) 0.147(4) 0.043(2) 0.011(2) 0.0175(17) -0.001(2)
O9 0.0795(18) 0.0335(14) 0.0424(14) -0.0026(11) 0.0140(13) 0.0086(12)
C33 0.060(2) 0.032(2) 0.075(3) -0.0006(19) 0.022(2) -0.0063(18)
N8 0.059(2) 0.118(3) 0.059(2) -0.027(2) 0.0174(18) 0.019(2)
O6 0.0392(14) 0.0471(16) 0.0805(18) 0.0132(14) 0.0076(13) -0.0023(11)
C31 0.037(2) 0.053(2) 0.0398(19) -0.0063(18) 0.0085(16) 0.0005(17)
O4 0.0642(16) 0.0386(14) 0.0438(13) -0.0055(11) 0.0223(12) 0.0022(11)
C9 0.0393(19) 0.035(2) 0.0389(18) -0.0050(16) 0.0144(15) 0.0000(15)
O1 0.0322(12) 0.0433(14) 0.0580(15) 0.0098(12) 0.0090(11) -0.0024(10)
C7 0.066(3) 0.058(3) 0.064(3) -0.013(2) 0.031(2) 0.005(2)
C5 0.0296(18) 0.044(2) 0.0394(18) -0.0082(17) 0.0095(15) -0.0031(15)
C14 0.0249(16) 0.0356(19) 0.0333(17) -0.0038(15) 0.0030(14) -0.0006(13)
C20 0.043(2) 0.036(2) 0.0360(18) 0.0028(16) 0.0103(15) 0.0005(15)
C8 0.0287(18) 0.045(2) 0.046(2) -0.0132(17) 0.0114(16) 0.0001(15)
C35 0.0297(17) 0.042(2) 0.0355(18) -0.0003(16) 0.0065(14) -0.0030(14)
C15 0.0304(17) 0.0348(19) 0.0347(17) -0.0027(15) 0.0046(14) 0.0003(14)
C21 0.0318(19) 0.038(2) 0.044(2) -0.0077(17) 0.0090(16) -0.0031(15)
C44 0.041(2) 0.030(2) 0.063(2) -0.0023(19) 0.0051(19) 0.0054(16)
C34 0.052(2) 0.033(2) 0.059(2) 0.0027(18) 0.0225(18) -0.0050(17)
C18 0.0379(19) 0.033(2) 0.0315(17) -0.0038(15) 0.0020(15) -0.0005(15)
C19 0.044(2) 0.041(2) 0.0370(18) -0.0060(17) 0.0089(16) 0.0041(16)
C39 0.0357(19) 0.037(2) 0.0434(19) 0.0091(16) 0.0073(15) -0.0082(15)
C38 0.0364(19) 0.038(2) 0.0381(18) 0.0107(15) 0.0043(15) 0.0034(15)
C12 0.060(2) 0.039(2) 0.056(2) 0.0020(18) 0.0283(19) 0.0020(18)
C1 0.040(2) 0.036(2) 0.047(2) -0.0029(17) 0.0110(16) -0.0020(15)
C16 0.044(2) 0.043(2) 0.0370(18) -0.0061(17) 0.0114(16) -0.0013(16)
C13 0.0269(16) 0.0350(19) 0.0322(17) -0.0022(15) 0.0057(14) 0.0001(13)
C23 0.054(2) 0.039(2) 0.067(3) 0.017(2) 0.005(2) -0.0064(18)
C22 0.046(2) 0.032(2) 0.045(2) -0.0026(18) 0.0061(17) -0.0012(16)
C41 0.038(2) 0.039(2) 0.048(2) 0.0005(17) 0.0036(17) 0.0013(15)
C37 0.0340(18) 0.0263(17) 0.0333(17) -0.0014(14) 0.0111(14) -0.0008(13)
C43 0.0336(19) 0.0306(19) 0.0389(18) -0.0045(16) 0.0062(15) 0.0013(15)
C4 0.0283(17) 0.039(2) 0.0380(18) -0.0047(16) 0.0054(14) -0.0042(14)
C28 0.062(3) 0.187(7) 0.048(3) -0.007(4) 0.023(2) 0.007(4)
C29 0.067(3) 0.165(6) 0.066(3) -0.038(4) 0.023(3) 0.022(4)
C24 0.064(3) 0.068(3) 0.075(3) 0.033(3) 0.004(2) -0.018(2)
C32 0.052(2) 0.043(2) 0.070(3) -0.017(2) 0.011(2) 0.0010(18)
C30 0.037(2) 0.084(3) 0.037(2) -0.012(2) 0.0055(17) 0.0090(19)
C10 0.068(3) 0.035(2) 0.070(3) -0.0024(19) 0.033(2) 0.0067(18)
C25 0.057(3) 0.085(3) 0.051(2) 0.030(2) 0.010(2) -0.018(2)
C17 0.048(2) 0.038(2) 0.0369(19) 0.0001(16) 0.0089(16) -0.0045(16)
C2 0.051(2) 0.034(2) 0.053(2) 0.0018(17) 0.0149(18) -0.0033(16)
C27 0.033(2) 0.096(3) 0.0322(19) 0.009(2) 0.0056(16) 0.000(2)
C3 0.044(2) 0.047(2) 0.0392(19) 0.0033(17) 0.0146(16) -0.0064(17)

loop_
_atom_type_symbol
_atom_type_description
_atom_type_scat_dispersion_real
_atom_type_scat_dispersion_imag
_atom_type_scat_source
C C 0.0033 0.0016 'International Tables Vol C Tables 4.2.6.8 and 6.1.1.4'
H H 0.0000 0.0000 'International Tables Vol C Tables 4.2.6.8 and 6.1.1.4'
N N 0.0061 0.0033 'International Tables Vol C Tables 4.2.6.8 and 6.1.1.4'
O O 0.0106 0.0060 'International Tables Vol C Tables 4.2.6.8 and 6.1.1.4'
Zn Zn 0.2839 1.4301 'International Tables Vol C Tables 4.2.6.8 and 6.1.1.4'

loop_
_geom_angle_atom_site_label_1
_geom_angle_atom_site_label_2
_geom_angle_atom_site_label_3
_geom_angle
_geom_angle_site_symmetry_1
_geom_angle_site_symmetry_3
_geom_angle_publ_flag
O1 Zn1 O4 96.60(9) . . ?
O1 Zn1 O5 134.56(10) . . ?
O4 Zn1 O5 86.26(10) . . ?
O1 Zn1 N1 99.29(9) . . ?
O4 Zn1 N1 90.36(9) . . ?
O5 Zn1 N1 126.10(10) . . ?
O1 Zn1 N2 99.80(9) . . ?
O4 Zn1 N2 160.74(9) . . ?
O5 Zn1 N2 89.36(11) . . ?
N1 Zn1 N2 77.14(9) . . ?
C1 N1 C14 117.8(3) . . ?
C1 N1 Zn1 126.6(2) . . ?
C14 N1 Zn1 115.4(2) . . ?
C44 O7 Zn2 81.2(2) . . ?
C10 C11 C12 120.0(3) . . ?
C10 C11 H11A 120.0 . . ?
C12 C11 H11A 120.0 . . ?
O8 Zn2 O9 89.49(11) . . ?
O8 Zn2 O6 144.90(11) . . ?
O9 Zn2 O6 96.74(9) . . ?
O8 Zn2 N5 116.83(11) . . ?
O9 Zn2 N5 90.87(10) . . ?
O6 Zn2 N5 97.64(10) . . ?
O8 Zn2 N6 91.15(11) . . ?
O9 Zn2 N6 166.90(10) . . ?
O6 Zn2 N6 90.23(9) . . ?
N5 Zn2 N6 77.17(10) . . ?
O8 Zn2 O7 87.89(10) . . ?
O9 Zn2 O7 102.93(9) . . ?
O6 Zn2 O7 57.04(9) . . ?
N5 Zn2 O7 152.02(9) . . ?
N6 Zn2 O7 90.17(9) . . ?
O8 Zn2 C44 116.31(12) . . ?
O9 Zn2 C44 99.75(10) . . ?
O6 Zn2 C44 28.60(10) . . ?
N5 Zn2 C44 125.75(11) . . ?
N6 Zn2 C44 91.69(10) . . ?
O7 Zn2 C44 28.51(9) . . ?
C12 N2 C13 117.8(3) . . ?
C12 N2 Zn1 128.0(2) . . ?
C13 N2 Zn1 114.1(2) . . ?
C36 C26 C25 117.2(4) . . ?
C36 C26 C27 119.0(3) . . ?
C25 C26 C27 123.9(4) . . ?
C6 N3 C5 115.1(3) . . ?
C42 C40 C41 120.9(3) 2_554 . ?
C42 C40 H40A 119.6 2_554 . ?
C41 C40 H40A 119.6 . . ?
Zn1 O5 H5B 92(2) . . ?
Zn1 O5 H5A 123(2) . . ?
H5B O5 H5A 107(3) . . ?
C7 N4 C8 115.4(3) . . ?
C40 C42 C41 120.4(3) 2_554 . ?
C40 C42 H42A 119.8 2_554 . ?
C41 C42 H42A 119.8 . . ?
C23 N5 C36 117.9(3) . . ?
C23 N5 Zn2 126.2(3) . . ?
C36 N5 Zn2 115.6(2) . . ?
N5 C36 C26 122.8(3) . . ?
N5 C36 C35 116.7(3) . . ?
C26 C36 C35 120.5(3) . . ?
Zn2 O8 H8B 98(2) . . ?
Zn2 O8 H8A 115(3) . . ?
H8B O8 H8A 108(4) . . ?
C34 N6 C35 118.2(3) . . ?
C34 N6 Zn2 128.3(2) . . ?
C35 N6 Zn2 113.1(2) . . ?
N3 C6 C7 122.5(3) . . ?
N3 C6 H6A 118.7 . . ?
C7 C6 H6A 118.7 . . ?
C28 N7 C27 114.8(5) . . ?
C22 O9 Zn2 125.3(2) . . ?
C32 C33 C34 119.8(3) . . ?
C32 C33 H33A 120.1 . . ?
C34 C33 H33A 120.1 . . ?
C29 N8 C30 114.8(4) . . ?
C44 O6 Zn2 99.9(2) . . ?
C35 C31 C32 117.9(3) . . ?
C35 C31 C30 119.1(3) . . ?
C32 C31 C30 123.0(3) . . ?
C21 O4 Zn1 124.0(2) . . ?
C13 C9 C10 117.2(3) . . ?
C13 C9 C8 119.2(3) . . ?
C10 C9 C8 123.6(3) . . ?
C43 O1 Zn1 105.42(19) . . ?
N4 C7 C6 123.4(3) . . ?
N4 C7 H7A 118.3 . . ?
C6 C7 H7A 118.3 . . ?
N3 C5 C8 122.2(3) . . ?
N3 C5 C4 117.6(3) . . ?
C8 C5 C4 120.1(3) . . ?
N1 C14 C4 122.6(3) . . ?
N1 C14 C13 116.6(3) . . ?
C4 C14 C13 120.8(3) . . ?
C19 C20 C15 120.5(3) . . ?
C19 C20 H20A 119.7 . . ?
C15 C20 H20A 119.7 . . ?
N4 C8 C5 121.4(3) . . ?
N4 C8 C9 117.9(3) . . ?
C5 C8 C9 120.7(3) . . ?
N6 C35 C31 122.9(3) . . ?
N6 C35 C36 116.6(3) . . ?
C31 C35 C36 120.5(3) . . ?
C16 C15 C20 118.4(3) . . ?
C16 C15 C21 121.1(3) . . ?
C20 C15 C21 120.4(3) . . ?
O3 C21 O4 124.4(3) . . ?
O3 C21 C15 118.1(3) . . ?
O4 C21 C15 117.4(3) . . ?
O7 C44 O6 121.5(3) . . ?
O7 C44 C41 120.6(3) . . ?
O6 C44 C41 117.8(3) . . ?
O7 C44 Zn2 70.28(19) . . ?
O6 C44 Zn2 51.47(17) . . ?
C41 C44 Zn2 167.3(3) . . ?
N6 C34 C33 122.5(3) . . ?
N6 C34 H34A 118.8 . . ?
C33 C34 H34A 118.8 . . ?
C19 C18 C17 118.6(3) . . ?
C19 C18 C22 121.1(3) . . ?
C17 C18 C22 120.2(3) . . ?
C20 C19 C18 120.9(3) . . ?
C20 C19 H19A 119.5 . . ?
C18 C19 H19A 119.5 . . ?
C38 C39 C37 120.7(3) 5_675 . ?
C38 C39 H39A 119.6 5_675 . ?
C37 C39 H39A 119.6 . . ?
C39 C38 C37 121.0(3) 5_675 . ?
C39 C38 H38A 119.5 5_675 . ?
C37 C38 H38A 119.5 . . ?
N2 C12 C11 122.5(3) . . ?
N2 C12 H12A 118.7 . . ?
C11 C12 H12A 118.7 . . ?
N1 C1 C2 122.9(3) . . ?
N1 C1 H1A 118.5 . . ?
C2 C1 H1A 118.5 . . ?
C17 C16 C15 120.4(3) . . ?
C17 C16 H16A 119.8 . . ?
C15 C16 H16A 119.8 . . ?
N2 C13 C9 123.2(3) . . ?
N2 C13 C14 116.7(3) . . ?
C9 C13 C14 120.1(3) . . ?
N5 C23 C24 122.8(4) . . ?
N5 C23 H23A 118.6 . . ?
C24 C23 H23A 118.6 . . ?
O10 C22 O9 125.3(3) . . ?
O10 C22 C18 117.6(3) . . ?
O9 C22 C18 117.1(3) . . ?
C42 C41 C40 118.6(3) . . ?
C42 C41 C44 120.4(3) . . ?
C40 C41 C44 121.0(3) . . ?
C38 C37 C39 118.3(3) . . ?
C38 C37 C43 120.8(3) . . ?
C39 C37 C43 120.9(3) . . ?
O2 C43 O1 121.4(3) . . ?
O2 C43 C37 120.6(3) . . ?
O1 C43 C37 118.1(3) . . ?
C14 C4 C3 118.0(3) . . ?
C14 C4 C5 118.9(3) . . ?
C3 C4 C5 123.1(3) . . ?
N7 C28 C29 123.6(5) . . ?
N7 C28 H28A 118.2 . . ?
C29 C28 H28A 118.2 . . ?
N8 C29 C28 122.9(5) . . ?
N8 C29 H29A 118.6 . . ?
C28 C29 H29A 118.6 . . ?
C25 C24 C23 119.4(4) . . ?
C25 C24 H24A 120.3 . . ?
C23 C24 H24A 120.3 . . ?
C33 C32 C31 118.7(3) . . ?
C33 C32 H32A 120.7 . . ?
C31 C32 H32A 120.7 . . ?
N8 C30 C27 122.0(4) . . ?
N8 C30 C31 117.8(4) . . ?
C27 C30 C31 120.2(3) . . ?
C11 C10 C9 119.3(3) . . ?
C11 C10 H10A 120.4 . . ?
C9 C10 H10A 120.4 . . ?
C24 C25 C26 119.9(4) . . ?
C24 C25 H25A 120.1 . . ?
C26 C25 H25A 120.1 . . ?
C16 C17 C18 121.1(3) . . ?
C16 C17 H17A 119.5 . . ?
C18 C17 H17A 119.5 . . ?
C3 C2 C1 119.9(3) . . ?
C3 C2 H2A 120.1 . . ?
C1 C2 H2A 120.1 . . ?
N7 C27 C30 121.8(4) . . ?
N7 C27 C26 117.5(4) . . ?
C30 C27 C26 120.7(3) . . ?
C2 C3 C4 118.9(3) . . ?
C2 C3 H3A 120.6 . . ?
C4 C3 H3A 120.6 . . ?

loop_
_geom_bond_atom_site_label_1
_geom_bond_atom_site_label_2
_geom_bond_distance
_geom_bond_site_symmetry_2
_geom_bond_publ_flag
Zn1 O1 2.029(2) . ?
Zn1 O4 2.039(2) . ?
Zn1 O5 2.071(3) . ?
Zn1 N1 2.116(2) . ?
Zn1 N2 2.155(3) . ?
N1 C1 1.328(4) . ?
N1 C14 1.355(4) . ?
O7 C44 1.251(4) . ?
O7 Zn2 2.467(2) . ?
C11 C10 1.367(4) . ?
C11 C12 1.376(4) . ?
C11 H11A 0.9300 . ?
Zn2 O8 2.017(3) . ?
Zn2 O9 2.044(2) . ?
Zn2 O6 2.057(2) . ?
Zn2 N5 2.096(3) . ?
Zn2 N6 2.179(3) . ?
Zn2 C44 2.590(4) . ?
N2 C12 1.327(4) . ?
N2 C13 1.353(3) . ?
O2 C43 1.236(3) . ?
C26 C36 1.393(4) . ?
C26 C25 1.396(5) . ?
C26 C27 1.444(5) . ?
O3 C21 1.240(4) . ?
N3 C6 1.324(4) . ?
N3 C5 1.347(4) . ?
C40 C42 1.377(4) 2_554 ?
C40 C41 1.381(4) . ?
C40 H40A 0.9300 . ?
O5 H5B 0.96(5) . ?
O5 H5A 0.76(3) . ?
N4 C7 1.310(4) . ?
N4 C8 1.353(4) . ?
C42 C40 1.377(4) 2_554 ?
C42 C41 1.380(4) . ?
C42 H42A 0.9300 . ?
O10 C22 1.245(4) . ?
N5 C23 1.330(4) . ?
N5 C36 1.353(4) . ?
C36 C35 1.457(4) . ?
O8 H8B 0.87(4) . ?
O8 H8A 0.83(4) . ?
N6 C34 1.328(4) . ?
N6 C35 1.346(4) . ?
C6 C7 1.382(5) . ?
C6 H6A 0.9300 . ?
N7 C28 1.315(6) . ?
N7 C27 1.351(4) . ?
O9 C22 1.269(4) . ?
C33 C32 1.366(5) . ?
C33 C34 1.382(4) . ?
C33 H33A 0.9300 . ?
N8 C29 1.330(5) . ?
N8 C30 1.345(4) . ?
O6 C44 1.259(4) . ?
C31 C35 1.386(4) . ?
C31 C32 1.401(5) . ?
C31 C30 1.455(4) . ?
O4 C21 1.266(3) . ?
C9 C13 1.392(4) . ?
C9 C10 1.395(4) . ?
C9 C8 1.445(4) . ?
O1 C43 1.263(3) . ?
C7 H7A 0.9300 . ?
C5 C8 1.390(4) . ?
C5 C4 1.455(4) . ?
C14 C4 1.388(4) . ?
C14 C13 1.449(4) . ?
C20 C19 1.381(4) . ?
C20 C15 1.395(4) . ?
C20 H20A 0.9300 . ?
C15 C16 1.391(4) . ?
C15 C21 1.494(4) . ?
C44 C41 1.490(4) . ?
C34 H34A 0.9300 . ?
C18 C19 1.382(4) . ?
C18 C17 1.385(4) . ?
C18 C22 1.500(4) . ?
C19 H19A 0.9300 . ?
C39 C38 1.381(4) 5_675 ?
C39 C37 1.385(4) . ?
C39 H39A 0.9300 . ?
C38 C39 1.381(4) 5_675 ?
C38 C37 1.383(4) . ?
C38 H38A 0.9300 . ?
C12 H12A 0.9300 . ?
C1 C2 1.373(4) . ?
C1 H1A 0.9300 . ?
C16 C17 1.381(4) . ?
C16 H16A 0.9300 . ?
C23 C24 1.376(5) . ?
C23 H23A 0.9300 . ?
C37 C43 1.499(4) . ?
C4 C3 1.398(4) . ?
C28 C29 1.370(7) . ?
C28 H28A 0.9300 . ?
C29 H29A 0.9300 . ?
C24 C25 1.358(5) . ?
C24 H24A 0.9300 . ?
C32 H32A 0.9300 . ?
C30 C27 1.398(5) . ?
C10 H10A 0.9300 . ?
C25 H25A 0.9300 . ?
C17 H17A 0.9300 . ?
C2 C3 1.361(4) . ?
C2 H2A 0.9300 . ?
C3 H3A 0.9300 . ?

loop_
_geom_torsion_atom_site_label_1
_geom_torsion_atom_site_label_2
_geom_torsion_atom_site_label_3
_geom_torsion_atom_site_label_4
_geom_torsion
_geom_torsion_site_symmetry_1
_geom_torsion_site_symmetry_2
_geom_torsion_site_symmetry_3
_geom_torsion_site_symmetry_4
_geom_torsion_publ_flag
O1 Zn1 N1 C1 -78.9(2) . . . . ?
O4 Zn1 N1 C1 17.9(2) . . . . ?
O5 Zn1 N1 C1 103.5(3) . . . . ?
N2 Zn1 N1 C1 -176.9(3) . . . . ?
O1 Zn1 N1 C14 95.1(2) . . . . ?
O4 Zn1 N1 C14 -168.2(2) . . . . ?
O5 Zn1 N1 C14 -82.5(2) . . . . ?
N2 Zn1 N1 C14 -2.93(19) . . . . ?
C44 O7 Zn2 O8 175.6(2) . . . . ?
C44 O7 Zn2 O9 86.7(2) . . . . ?
C44 O7 Zn2 O6 -3.04(19) . . . . ?
C44 O7 Zn2 N5 -31.1(3) . . . . ?
C44 O7 Zn2 N6 -93.2(2) . . . . ?
O1 Zn1 N2 C12 83.3(3) . . . . ?
O4 Zn1 N2 C12 -128.7(3) . . . . ?
O5 Zn1 N2 C12 -51.9(3) . . . . ?
N1 Zn1 N2 C12 -179.3(3) . . . . ?
O1 Zn1 N2 C13 -95.2(2) . . . . ?
O4 Zn1 N2 C13 52.9(4) . . . . ?
O5 Zn1 N2 C13 129.6(2) . . . . ?
N1 Zn1 N2 C13 2.23(19) . . . . ?
O8 Zn2 N5 C23 -94.5(3) . . . . ?
O9 Zn2 N5 C23 -4.6(3) . . . . ?
O6 Zn2 N5 C23 92.3(3) . . . . ?
N6 Zn2 N5 C23 -179.2(3) . . . . ?
O7 Zn2 N5 C23 115.8(3) . . . . ?
C44 Zn2 N5 C23 98.1(3) . . . . ?
O8 Zn2 N5 C36 92.6(2) . . . . ?
O9 Zn2 N5 C36 -177.5(2) . . . . ?
O6 Zn2 N5 C36 -80.6(2) . . . . ?
N6 Zn2 N5 C36 7.9(2) . . . . ?
O7 Zn2 N5 C36 -57.1(3) . . . . ?
C44 Zn2 N5 C36 -74.8(2) . . . . ?
C23 N5 C36 C26 -0.5(4) . . . . ?
Zn2 N5 C36 C26 173.0(2) . . . . ?
C23 N5 C36 C35 179.4(3) . . . . ?
Zn2 N5 C36 C35 -7.1(3) . . . . ?
C25 C26 C36 N5 0.1(5) . . . . ?
C27 C26 C36 N5 -180.0(3) . . . . ?
C25 C26 C36 C35 -179.8(3) . . . . ?
C27 C26 C36 C35 0.2(4) . . . . ?
O8 Zn2 N6 C34 62.5(3) . . . . ?
O9 Zn2 N6 C34 155.2(4) . . . . ?
O6 Zn2 N6 C34 -82.4(3) . . . . ?
N5 Zn2 N6 C34 179.8(3) . . . . ?
O7 Zn2 N6 C34 -25.4(3) . . . . ?
C44 Zn2 N6 C34 -53.9(3) . . . . ?
O8 Zn2 N6 C35 -125.0(2) . . . . ?
O9 Zn2 N6 C35 -32.3(5) . . . . ?
O6 Zn2 N6 C35 90.1(2) . . . . ?
N5 Zn2 N6 C35 -7.7(2) . . . . ?
O7 Zn2 N6 C35 147.1(2) . . . . ?
C44 Zn2 N6 C35 118.6(2) . . . . ?
C5 N3 C6 C7 0.3(5) . . . . ?
O8 Zn2 O9 C22 -34.2(3) . . . . ?
O6 Zn2 O9 C22 111.2(3) . . . . ?
N5 Zn2 O9 C22 -151.0(3) . . . . ?
N6 Zn2 O9 C22 -127.1(4) . . . . ?
O7 Zn2 O9 C22 53.5(3) . . . . ?
C44 Zn2 O9 C22 82.4(3) . . . . ?
O8 Zn2 O6 C44 0.8(3) . . . . ?
O9 Zn2 O6 C44 -98.0(2) . . . . ?
N5 Zn2 O6 C44 170.2(2) . . . . ?
N6 Zn2 O6 C44 93.1(2) . . . . ?
O7 Zn2 O6 C44 3.04(19) . . . . ?
O1 Zn1 O4 C21 -90.3(2) . . . . ?
O5 Zn1 O4 C21 44.1(2) . . . . ?
N1 Zn1 O4 C21 170.3(2) . . . . ?
N2 Zn1 O4 C21 121.3(3) . . . . ?
O4 Zn1 O1 C43 111.6(2) . . . . ?
O5 Zn1 O1 C43 20.4(3) . . . . ?
N1 Zn1 O1 C43 -156.9(2) . . . . ?
N2 Zn1 O1 C43 -78.5(2) . . . . ?
C8 N4 C7 C6 -0.6(5) . . . . ?
N3 C6 C7 N4 -0.2(6) . . . . ?
C6 N3 C5 C8 0.4(5) . . . . ?
C6 N3 C5 C4 -179.6(3) . . . . ?
C1 N1 C14 C4 -0.1(4) . . . . ?
Zn1 N1 C14 C4 -174.6(2) . . . . ?
C1 N1 C14 C13 177.8(2) . . . . ?
Zn1 N1 C14 C13 3.2(3) . . . . ?
C7 N4 C8 C5 1.2(5) . . . . ?
C7 N4 C8 C9 -177.9(3) . . . . ?
N3 C5 C8 N4 -1.2(5) . . . . ?
C4 C5 C8 N4 178.7(3) . . . . ?
N3 C5 C8 C9 177.9(3) . . . . ?
C4 C5 C8 C9 -2.2(4) . . . . ?
C13 C9 C8 N4 180.0(3) . . . . ?
C10 C9 C8 N4 1.9(5) . . . . ?
C13 C9 C8 C5 0.9(4) . . . . ?
C10 C9 C8 C5 -177.3(3) . . . . ?
C34 N6 C35 C31 0.4(4) . . . . ?
Zn2 N6 C35 C31 -172.9(2) . . . . ?
C34 N6 C35 C36 179.9(3) . . . . ?
Zn2 N6 C35 C36 6.6(3) . . . . ?
C32 C31 C35 N6 0.8(5) . . . . ?
C30 C31 C35 N6 179.4(3) . . . . ?
C32 C31 C35 C36 -178.6(3) . . . . ?
C30 C31 C35 C36 0.0(4) . . . . ?
N5 C36 C35 N6 0.1(4) . . . . ?
C26 C36 C35 N6 180.0(3) . . . . ?
N5 C36 C35 C31 179.6(3) . . . . ?
C26 C36 C35 C31 -0.5(4) . . . . ?
C19 C20 C15 C16 -0.6(4) . . . . ?
C19 C20 C15 C21 178.8(3) . . . . ?
Zn1 O4 C21 O3 -9.6(4) . . . . ?
Zn1 O4 C21 C15 170.52(18) . . . . ?
C16 C15 C21 O3 -174.7(3) . . . . ?
C20 C15 C21 O3 5.9(4) . . . . ?
C16 C15 C21 O4 5.2(4) . . . . ?
C20 C15 C21 O4 -174.2(3) . . . . ?
Zn2 O7 C44 O6 4.9(3) . . . . ?
Zn2 O7 C44 C41 -172.7(3) . . . . ?
Zn2 O6 C44 O7 -5.9(4) . . . . ?
Zn2 O6 C44 C41 171.7(2) . . . . ?
O8 Zn2 C44 O7 -4.9(2) . . . . ?
O9 Zn2 C44 O7 -99.15(19) . . . . ?
O6 Zn2 C44 O7 174.7(3) . . . . ?
N5 Zn2 C44 O7 162.64(18) . . . . ?
N6 Zn2 C44 O7 87.26(19) . . . . ?
O8 Zn2 C44 O6 -179.5(2) . . . . ?
O9 Zn2 C44 O6 86.2(2) . . . . ?
N5 Zn2 C44 O6 -12.0(3) . . . . ?
N6 Zn2 C44 O6 -87.4(2) . . . . ?
O7 Zn2 C44 O6 -174.7(3) . . . . ?
O8 Zn2 C44 C41 145.2(11) . . . . ?
O9 Zn2 C44 C41 50.9(12) . . . . ?
O6 Zn2 C44 C41 -35.3(11) . . . . ?
N5 Zn2 C44 C41 -47.3(12) . . . . ?
N6 Zn2 C44 C41 -122.7(12) . . . . ?
O7 Zn2 C44 C41 150.1(13) . . . . ?
C35 N6 C34 C33 -1.1(5) . . . . ?
Zn2 N6 C34 C33 171.1(2) . . . . ?
C32 C33 C34 N6 0.5(5) . . . . ?
C15 C20 C19 C18 -0.5(5) . . . . ?
C17 C18 C19 C20 0.7(4) . . . . ?
C22 C18 C19 C20 -177.6(3) . . . . ?
C13 N2 C12 C11 -0.1(5) . . . . ?
Zn1 N2 C12 C11 -178.6(3) . . . . ?
C10 C11 C12 N2 0.2(6) . . . . ?
C14 N1 C1 C2 -0.1(4) . . . . ?
Zn1 N1 C1 C2 173.8(2) . . . . ?
C20 C15 C16 C17 1.6(4) . . . . ?
C21 C15 C16 C17 -177.8(3) . . . . ?
C12 N2 C13 C9 -0.1(4) . . . . ?
Zn1 N2 C13 C9 178.6(2) . . . . ?
C12 N2 C13 C14 -179.9(3) . . . . ?
Zn1 N2 C13 C14 -1.3(3) . . . . ?
C10 C9 C13 N2 0.2(4) . . . . ?
C8 C9 C13 N2 -178.0(3) . . . . ?
C10 C9 C13 C14 -179.9(3) . . . . ?
C8 C9 C13 C14 1.8(4) . . . . ?
N1 C14 C13 N2 -1.3(4) . . . . ?
C4 C14 C13 N2 176.6(3) . . . . ?
N1 C14 C13 C9 178.9(3) . . . . ?
C4 C14 C13 C9 -3.3(4) . . . . ?
C36 N5 C23 C24 0.2(5) . . . . ?
Zn2 N5 C23 C24 -172.6(3) . . . . ?
Zn2 O9 C22 O10 5.4(5) . . . . ?
Zn2 O9 C22 C18 -176.69(19) . . . . ?
C19 C18 C22 O10 161.7(3) . . . . ?
C17 C18 C22 O10 -16.7(4) . . . . ?
C19 C18 C22 O9 -16.4(4) . . . . ?
C17 C18 C22 O9 165.2(3) . . . . ?
C40 C42 C41 C40 -5.0(5) 2_554 . . . ?
C40 C42 C41 C44 171.8(3) 2_554 . . . ?
C42 C40 C41 C42 2.5(5) 2_554 . . . ?
C42 C40 C41 C44 -174.3(3) 2_554 . . . ?
O7 C44 C41 C42 24.2(5) . . . . ?
O6 C44 C41 C42 -153.5(3) . . . . ?
Zn2 C44 C41 C42 -122.8(11) . . . . ?
O7 C44 C41 C40 -159.1(3) . . . . ?
O6 C44 C41 C40 23.3(5) . . . . ?
Zn2 C44 C41 C40 54.0(13) . . . . ?
C39 C38 C37 C39 1.2(5) 5_675 . . . ?
C39 C38 C37 C43 -176.7(3) 5_675 . . . ?
C38 C39 C37 C38 -1.2(5) 5_675 . . . ?
C38 C39 C37 C43 176.7(3) 5_675 . . . ?
Zn1 O1 C43 O2 0.4(4) . . . . ?
Zn1 O1 C43 C37 -178.7(2) . . . . ?
C38 C37 C43 O2 13.8(4) . . . . ?
C39 C37 C43 O2 -164.1(3) . . . . ?
C38 C37 C43 O1 -167.1(3) . . . . ?
C39 C37 C43 O1 15.0(4) . . . . ?
N1 C14 C4 C3 0.0(4) . . . . ?
C13 C14 C4 C3 -177.7(3) . . . . ?
N1 C14 C4 C5 179.7(3) . . . . ?
C13 C14 C4 C5 1.9(4) . . . . ?
N3 C5 C4 C14 -179.3(3) . . . . ?
C8 C5 C4 C14 0.8(4) . . . . ?
N3 C5 C4 C3 0.3(4) . . . . ?
C8 C5 C4 C3 -179.6(3) . . . . ?
C27 N7 C28 C29 1.6(7) . . . . ?
C30 N8 C29 C28 1.1(7) . . . . ?
N7 C28 C29 N8 -2.6(8) . . . . ?
N5 C23 C24 C25 0.6(6) . . . . ?
C34 C33 C32 C31 0.8(5) . . . . ?
C35 C31 C32 C33 -1.4(5) . . . . ?
C30 C31 C32 C33 -179.9(3) . . . . ?
C29 N8 C30 C27 1.0(5) . . . . ?
C29 N8 C30 C31 -178.4(3) . . . . ?
C35 C31 C30 N8 -179.6(3) . . . . ?
C32 C31 C30 N8 -1.1(5) . . . . ?
C35 C31 C30 C27 1.0(5) . . . . ?
C32 C31 C30 C27 179.5(3) . . . . ?
C12 C11 C10 C9 0.0(6) . . . . ?
C13 C9 C10 C11 -0.2(5) . . . . ?
C8 C9 C10 C11 178.0(3) . . . . ?
C23 C24 C25 C26 -1.0(6) . . . . ?
C36 C26 C25 C24 0.6(5) . . . . ?
C27 C26 C25 C24 -179.3(3) . . . . ?
C15 C16 C17 C18 -1.4(5) . . . . ?
C19 C18 C17 C16 0.3(5) . . . . ?
C22 C18 C17 C16 178.6(3) . . . . ?
N1 C1 C2 C3 0.2(5) . . . . ?
C28 N7 C27 C30 0.6(5) . . . . ?
C28 N7 C27 C26 179.5(3) . . . . ?
N8 C30 C27 N7 -1.9(5) . . . . ?
C31 C30 C27 N7 177.4(3) . . . . ?
N8 C30 C27 C26 179.2(3) . . . . ?
C31 C30 C27 C26 -1.4(5) . . . . ?
C36 C26 C27 N7 -178.1(3) . . . . ?
C25 C26 C27 N7 1.8(5) . . . . ?
C36 C26 C27 C30 0.8(5) . . . . ?
C25 C26 C27 C30 -179.3(3) . . . . ?
C1 C2 C3 C4 -0.2(5) . . . . ?
C14 C4 C3 C2 0.1(4) . . . . ?
C5 C4 C3 C2 -179.5(3) . . . . ?
